data_4116075
loop_
_publ_author_name
'Martin J. Deetz'
'Maoyu Shang'
'Bradley D. Smith'

_publ_section_title
;
 A Macrobicyclic Receptor with Versatile Recognition Properties:
 Simultaneous Binding of an Ion Pair and Selective Complexation of
 Dimethylsulfoxide
;
_journal_name_full 'Journal of the American Chemical Society'
_journal_page_first 6201
_journal_page_last 6207
_journal_paper_doi 10.1021/ja994487r
_journal_volume 122
_journal_year 2000
_chemical_formula_sum 'C47 H55 N4 O13.5 S1.5'
_chemical_formula_weight 940.04
_chemical_name_systematic
; 
(dicarboxamidedibenzocrown).2.0H2O.1.5Me2SO
;
_space_group_IT_number 15
_symmetry_cell_setting monoclinic
_symmetry_space_group_name_Hall '-C 2yc'
_symmetry_space_group_name_H-M 'C 1 2/c 1'
_atom_sites_solution_hydrogens geom
_atom_sites_solution_primary direct
_atom_sites_solution_secondary difmap
_audit_creation_method SHELXL-97
_cell_angle_alpha 90.00
_cell_angle_beta 102.880(3)
_cell_angle_gamma 90.00
_cell_formula_units_Z 8
_cell_length_a 38.531(3)
_cell_length_b 14.1236(10)
_cell_length_c 17.5199(17)
_cell_measurement_reflns_used 250
_cell_measurement_temperature 220(2)
_cell_measurement_theta_max 30
_cell_measurement_theta_min 2
_cell_volume 9294.4(13)
_computing_cell_refinement MADNES
_computing_data_collection MADNES
_computing_data_reduction 'MADNES (Messerschmitt & Pflugrath, 1987)'
_computing_molecular_graphics 'ORTEP-III for Windows (Farrugia, 1997)'
_computing_publication_material 'SHELXTL-v5 (Siemens, 1994)'
_computing_structure_refinement 'SHELXL-97 (Sheldrick, 1997)'
_computing_structure_solution 'SHELXS-86 (Sheldrick, 1990)'
_diffrn_ambient_temperature 220(2)
_diffrn_detector_area_resol_mean 8.2/10.9
_diffrn_measured_fraction_theta_full 0.984
_diffrn_measured_fraction_theta_max 0.984
_diffrn_measurement_device_type 'Enraf-Nonius FAST area-detector'
_diffrn_measurement_method 'Ellipsoid-mask fitting'
_diffrn_radiation_monochromator graphite
_diffrn_radiation_source 'rotating anode'
_diffrn_radiation_type MoK\a
_diffrn_radiation_wavelength 0.71073
_diffrn_reflns_av_R_equivalents 0.0659
_diffrn_reflns_av_sigmaI/netI 0.0541
_diffrn_reflns_limit_h_max 45
_diffrn_reflns_limit_h_min -45
_diffrn_reflns_limit_k_max 16
_diffrn_reflns_limit_k_min -8
_diffrn_reflns_limit_l_max 14
_diffrn_reflns_limit_l_min -20
_diffrn_reflns_number 23008
_diffrn_reflns_theta_full 25.00
_diffrn_reflns_theta_max 25.00
_diffrn_reflns_theta_min 1.87
_diffrn_standards_decay_% 0
_diffrn_standards_number 0
_exptl_absorpt_coefficient_mu 0.163
_exptl_absorpt_correction_T_max 0.9919
_exptl_absorpt_correction_T_min 0.9348
_exptl_absorpt_correction_type none
_exptl_crystal_colour colorless
_exptl_crystal_density_diffrn 1.344
_exptl_crystal_description plate-like
_exptl_crystal_F_000 3976
_exptl_crystal_size_max 0.42
_exptl_crystal_size_mid 0.18
_exptl_crystal_size_min 0.05
_refine_diff_density_max 0.860
_refine_diff_density_min -0.913
_refine_diff_density_rms 0.075
_refine_ls_extinction_coef 0.0013(2)
_refine_ls_extinction_expression Fc^*^=kFc[1+0.001xFc^2^\l^3^/sin(2\q)]^-1/4^
_refine_ls_extinction_method SHELXL
_refine_ls_goodness_of_fit_ref 0.989
_refine_ls_hydrogen_treatment
;
 Hydron atoms from amide and water groups were refined with riding
thermal parameters, while the rest were idealized with riding models.
;
_refine_ls_matrix_type full
_refine_ls_number_parameters 631
_refine_ls_number_reflns 8059
_refine_ls_number_restraints 87
_refine_ls_restrained_S_all 0.995
_refine_ls_R_factor_all 0.1256
_refine_ls_R_factor_gt 0.0856
_refine_ls_shift/su_max 0.069
_refine_ls_shift/su_mean 0.004
_refine_ls_structure_factor_coef Fsqd
_refine_ls_weighting_details 'calc w=1/[\s^2^(Fo^2^)+(0.1224P)^2^+38.0955P] where P=(Fo^2^+2Fc^2^)/3'
_refine_ls_weighting_scheme calc
_refine_ls_wR_factor_gt 0.2165
_refine_ls_wR_factor_ref 0.2462
_reflns_number_gt 5419
_reflns_number_total 8059
_reflns_threshold_expression >2sigma(I)
_cod_data_source_file ja994487r_2.cif
_cod_data_source_block for_compound_1a.DMSO
_cod_original_formula_sum 'C47 H55 N4 O13.50 S1.50'
_cod_database_code 4116075

loop_
_symmetry_equiv_pos_as_xyz
'x, y, z'
'-x, y, -z+1/2'
'x+1/2, y+1/2, z'
'-x+1/2, y+1/2, -z+1/2'
'-x, -y, -z'
'x, -y, z-1/2'
'-x+1/2, -y+1/2, -z'
'x+1/2, -y+1/2, z-1/2'

loop_
_atom_site_label
_atom_site_type_symbol
_atom_site_fract_x
_atom_site_fract_y
_atom_site_fract_z
_atom_site_U_iso_or_equiv
_atom_site_adp_type
_atom_site_occupancy
_atom_site_symmetry_multiplicity
_atom_site_calc_flag
_atom_site_refinement_flags
_atom_site_disorder_assembly
_atom_site_disorder_group
C1 C 0.20500(12) 0.6192(3) -0.3849(3) 0.0389(10) Uani 1 1 d . . .
O1 O 0.21264(11) 0.5871(2) -0.4440(2) 0.0615(10) Uani 1 1 d . . .
C2 C 0.19339(12) 0.5547(3) -0.3276(3) 0.0367(10) Uani 1 1 d . . .
C3 C 0.21464(12) 0.4781(3) -0.2990(3) 0.0407(11) Uani 1 1 d . . .
H3 H 0.2366 0.4707 -0.3133 0.049 Uiso 1 1 calc R . .
C4 C 0.20454(12) 0.4122(3) -0.2502(3) 0.0413(11) Uani 1 1 d . . .
H4 H 0.2198 0.3617 -0.2301 0.050 Uiso 1 1 calc R . .
C5 C 0.17169(12) 0.4211(3) -0.2310(3) 0.0354(10) Uani 1 1 d . . .
C6 C 0.15011(13) 0.4967(3) -0.2602(3) 0.0483(12) Uani 1 1 d . . .
H6 H 0.1276 0.5025 -0.2483 0.058 Uiso 1 1 calc R . .
C7 C 0.16122(13) 0.5640(3) -0.3066(3) 0.0495(12) Uani 1 1 d . . .
H7 H 0.1467 0.6166 -0.3241 0.059 Uiso 1 1 calc R . .
N1 N 0.15926(10) 0.3578(2) -0.1807(2) 0.0379(9) Uani 1 1 d . . .
H1N H 0.1403(14) 0.372(3) -0.167(3) 0.046 Uiso 1 1 d . . .
C8 C 0.17259(11) 0.2704(3) -0.1565(3) 0.0351(10) Uani 1 1 d . . .
O2 O 0.19645(9) 0.2321(2) -0.1798(2) 0.0463(8) Uani 1 1 d . . .
C9 C 0.15464(11) 0.2225(3) -0.0995(3) 0.0353(10) Uani 1 1 d . . .
C10 C 0.15630(13) 0.1241(3) -0.0937(3) 0.0408(10) Uani 1 1 d . . .
H10 H 0.1687 0.0893 -0.1249 0.049 Uiso 1 1 calc R . .
C11 C 0.13973(12) 0.0777(3) -0.0420(3) 0.0413(11) Uani 1 1 d . . .
H11 H 0.1410 0.0114 -0.0378 0.050 Uiso 1 1 calc R . .
C12 C 0.12128(13) 0.1291(3) 0.0034(3) 0.0423(11) Uani 1 1 d . . .
H12 H 0.1098 0.0973 0.0380 0.051 Uiso 1 1 calc R . .
C13 C 0.11964(12) 0.2273(3) -0.0017(3) 0.0370(10) Uani 1 1 d . . .
C14 C 0.13715(11) 0.2729(3) -0.0519(3) 0.0370(10) Uani 1 1 d . . .
H14 H 0.1372 0.3394 -0.0536 0.044 Uiso 1 1 calc R . .
C15 C 0.09896(13) 0.2800(3) 0.0478(3) 0.0421(11) Uani 1 1 d . . .
O3 O 0.09229(10) 0.2443(2) 0.1063(2) 0.0573(10) Uani 1 1 d . . .
N2 N 0.08824(11) 0.3682(3) 0.0232(2) 0.0422(10) Uani 1 1 d . . .
H2N H 0.0916(14) 0.381(4) -0.016(3) 0.051 Uiso 1 1 d . . .
C16 C 0.06815(12) 0.4337(3) 0.0573(3) 0.0404(10) Uani 1 1 d . . .
C17 C 0.06066(14) 0.4226(3) 0.1302(3) 0.0516(13) Uani 1 1 d . . .
H17 H 0.0696 0.3701 0.1614 0.062 Uiso 1 1 calc R . .
C18 C 0.03995(14) 0.4894(3) 0.1570(3) 0.0485(12) Uani 1 1 d . . .
H18 H 0.0343 0.4804 0.2059 0.058 Uiso 1 1 calc R . .
C19 C 0.02739(12) 0.5689(3) 0.1136(3) 0.0388(10) Uani 1 1 d . . .
C20 C 0.03598(13) 0.5799(3) 0.0410(3) 0.0448(11) Uani 1 1 d . . .
H20 H 0.0281 0.6341 0.0109 0.054 Uiso 1 1 calc R . .
C21 C 0.05566(13) 0.5137(3) 0.0127(3) 0.0443(11) Uani 1 1 d . . .
H21 H 0.0608 0.5219 -0.0368 0.053 Uiso 1 1 calc R . .
C22 C 0.00238(12) 0.6342(3) 0.1400(3) 0.0406(11) Uani 1 1 d . . .
O4 O -0.02301(8) 0.6021(2) 0.1645(2) 0.0528(9) Uani 1 1 d . . .
N3 N 0.00633(10) 0.7281(3) 0.1315(2) 0.0444(10) Uani 1 1 d . . .
C23 C -0.02231(14) 0.7914(4) 0.1401(4) 0.0640(16) Uani 1 1 d . . .
H23A H -0.0256 0.8395 0.0995 0.096 Uiso 1 1 calc R . .
H23B H -0.0163 0.8216 0.1911 0.096 Uiso 1 1 calc R . .
H23C H -0.0441 0.7555 0.1354 0.096 Uiso 1 1 calc R . .
C24 C 0.03971(12) 0.7705(3) 0.1258(3) 0.0383(10) Uani 1 1 d . . .
C25 C 0.06997(13) 0.7547(3) 0.1819(3) 0.0442(11) Uani 1 1 d . . .
H25 H 0.0694 0.7146 0.2244 0.053 Uiso 1 1 calc R . .
C26 C 0.10176(13) 0.7981(3) 0.1760(3) 0.0431(11) Uani 1 1 d . . .
H26 H 0.1226 0.7863 0.2144 0.052 Uiso 1 1 calc R . .
C27 C 0.10296(12) 0.8580(3) 0.1148(3) 0.0375(10) Uani 1 1 d . . .
C28 C 0.07199(12) 0.8733(3) 0.0568(2) 0.0360(10) Uani 1 1 d . . .
C29 C 0.04058(12) 0.8307(3) 0.0629(3) 0.0391(10) Uani 1 1 d . . .
H29 H 0.0197 0.8420 0.0247 0.047 Uiso 1 1 calc R . .
O5 O 0.07588(8) 0.9303(2) -0.00373(18) 0.0419(7) Uani 1 1 d . . .
C30 C 0.04638(12) 0.9352(3) -0.0693(3) 0.0420(11) Uani 1 1 d . . .
H30A H 0.0268 0.9699 -0.0549 0.050 Uiso 1 1 calc R . .
H30B H 0.0380 0.8712 -0.0855 0.050 Uiso 1 1 calc R . .
C31 C 0.05771(12) 0.9845(3) -0.1350(3) 0.0412(11) Uani 1 1 d . . .
H31A H 0.0369 0.9969 -0.1774 0.049 Uiso 1 1 calc R . .
H31B H 0.0687 1.0453 -0.1168 0.049 Uiso 1 1 calc R . .
O6 O 0.08228(8) 0.9277(2) -0.16323(17) 0.0393(7) Uani 1 1 d . . .
C32 C 0.09145(12) 0.9701(3) -0.2292(3) 0.0411(11) Uani 1 1 d . . .
H32A H 0.1020 1.0326 -0.2150 0.049 Uiso 1 1 calc R . .
H32B H 0.0700 0.9785 -0.2709 0.049 Uiso 1 1 calc R . .
C33 C 0.11756(12) 0.9085(3) -0.2579(3) 0.0425(11) Uani 1 1 d . . .
H33A H 0.1088 0.8431 -0.2638 0.051 Uiso 1 1 calc R . .
H33B H 0.1205 0.9309 -0.3090 0.051 Uiso 1 1 calc R . .
O7 O 0.15095(8) 0.9123(2) -0.20217(18) 0.0412(7) Uani 1 1 d . . .
C34 C 0.17737(11) 0.8552(3) -0.2159(2) 0.0331(9) Uani 1 1 d . . .
C35 C 0.20711(11) 0.8445(3) -0.1525(2) 0.0343(9) Uani 1 1 d . . .
O8 O 0.20533(8) 0.8954(2) -0.08737(18) 0.0437(8) Uani 1 1 d . . .
C36 C 0.23641(11) 0.8960(3) -0.0242(3) 0.0386(10) Uani 1 1 d . . .
H36A H 0.2564 0.9255 -0.0413 0.046 Uiso 1 1 calc R . .
H36B H 0.2431 0.8310 -0.0076 0.046 Uiso 1 1 calc R . .
C37 C 0.22802(12) 0.9501(3) 0.0417(3) 0.0419(11) Uani 1 1 d . . .
H37A H 0.2498 0.9602 0.0822 0.050 Uiso 1 1 calc R . .
H37B H 0.2182 1.0121 0.0232 0.050 Uiso 1 1 calc R . .
O9 O 0.20293(8) 0.8989(2) 0.07326(18) 0.0410(7) Uani 1 1 d . . .
C38 C 0.19344(12) 0.9453(3) 0.1369(3) 0.0418(11) Uani 1 1 d . . .
H38A H 0.1850 1.0094 0.1213 0.050 Uiso 1 1 calc R . .
H38B H 0.2143 0.9504 0.1805 0.050 Uiso 1 1 calc R . .
C39 C 0.16493(12) 0.8909(3) 0.1622(3) 0.0422(11) Uani 1 1 d . . .
H39A H 0.1711 0.8235 0.1670 0.051 Uiso 1 1 calc R . .
H39B H 0.1620 0.9137 0.2132 0.051 Uiso 1 1 calc R . .
O10 O 0.13269(8) 0.9044(2) 0.10424(18) 0.0431(8) Uani 1 1 d . . .
C40 C 0.17695(12) 0.8093(3) -0.2856(3) 0.0347(9) Uani 1 1 d . . .
H40 H 0.1573 0.8166 -0.3280 0.042 Uiso 1 1 calc R . .
C41 C 0.20553(11) 0.7522(3) -0.2934(2) 0.0316(9) Uani 1 1 d . . .
C42 C 0.23376(11) 0.7396(3) -0.2310(3) 0.0356(10) Uani 1 1 d . . .
H42 H 0.2527 0.6999 -0.2360 0.043 Uiso 1 1 calc R . .
C43 C 0.23434(11) 0.7851(3) -0.1609(3) 0.0373(10) Uani 1 1 d . . .
H43 H 0.2537 0.7754 -0.1182 0.045 Uiso 1 1 calc R . .
N4 N 0.20632(10) 0.7131(2) -0.3686(2) 0.0352(8) Uani 1 1 d . . .
C44 C 0.21852(13) 0.7773(3) -0.4230(3) 0.0402(10) Uani 1 1 d . . .
H44A H 0.2429 0.7963 -0.4009 0.060 Uiso 1 1 calc R . .
H44B H 0.2034 0.8329 -0.4318 0.060 Uiso 1 1 calc R . .
H44C H 0.2174 0.7450 -0.4724 0.060 Uiso 1 1 calc R . .
O11 O 0.09400(10) 0.4367(3) -0.1398(2) 0.0511(9) Uani 1 1 d . . .
H11A H 0.0976(14) 0.500(4) -0.141(3) 0.061 Uiso 1 1 d . . .
H11B H 0.0686(16) 0.427(4) -0.157(3) 0.061 Uiso 1 1 d . . .
O12 O 0.0336(3) 0.1249(9) 0.0883(7) 0.225(5) Uani 1 1 d D . .
H12A H 0.053(3) 0.174(8) 0.088(9) 0.270 Uiso 1 1 d D . .
H12B H 0.025(4) 0.136(12) 0.139(6) 0.270 Uiso 1 1 d D . .
S1 S 0.0000 0.2262(4) 0.2500 0.195(3) Uani 1 2 d S . .
C45 C 0.0289(3) 0.2988(7) 0.3073(6) 0.145(4) Uani 1 1 d . . .
H45A H 0.0167 0.3563 0.3169 0.217 Uiso 1 1 calc R . .
H45B H 0.0480 0.3146 0.2816 0.217 Uiso 1 1 calc R . .
H45C H 0.0388 0.2677 0.3568 0.217 Uiso 1 1 calc R . .
O13 O 0.0063(3) 0.1401(8) 0.2248(7) 0.103(4) Uani 0.50 1 d P . .
O14 O 0.10502(12) 0.6207(3) -0.1201(3) 0.1053(18) Uani 1 1 d DU . .
S2 S 0.14164(8) 0.67020(18) -0.0960(2) 0.1108(15) Uani 0.714(5) 1 d PDU A 1
C47 C 0.13753(18) 0.7704(4) -0.0516(4) 0.102(3) Uani 0.714(5) 1 d PDU A 1
H47A H 0.1310 0.8202 -0.0902 0.153 Uiso 0.714(5) 1 calc PR A 1
H47B H 0.1600 0.7861 -0.0164 0.153 Uiso 0.714(5) 1 calc PR A 1
H47C H 0.1192 0.7640 -0.0220 0.153 Uiso 0.714(5) 1 calc PR A 1
C48 C 0.1518(3) 0.6104(8) -0.0139(5) 0.325(12) Uani 0.714(5) 1 d PDU A 1
H48A H 0.1535 0.6533 0.0299 0.488 Uiso 0.714(5) 1 calc PR A 1
H48B H 0.1745 0.5788 -0.0101 0.488 Uiso 0.714(5) 1 calc PR A 1
H48C H 0.1335 0.5635 -0.0130 0.488 Uiso 0.714(5) 1 calc PR A 1
S3 S 0.11556(15) 0.6740(3) -0.0408(3) 0.073(2) Uani 0.286(5) 1 d PDU A 2
C49 C 0.13753(18) 0.7704(4) -0.0516(4) 0.102(3) Uani 0.29 1 d PDU A 2
H49A H 0.1457 0.8007 -0.0011 0.153 Uiso 0.286(5) 1 calc PR A 2
H49B H 0.1220 0.8133 -0.0869 0.153 Uiso 0.286(5) 1 calc PR A 2
H49C H 0.1578 0.7542 -0.0733 0.153 Uiso 0.286(5) 1 calc PR A 2
C50 C 0.1518(3) 0.6104(8) -0.0139(5) 0.325(12) Uani 0.29 1 d PDU A 2
H50A H 0.1612 0.6179 0.0419 0.488 Uiso 0.286(5) 1 calc PR A 2
H50B H 0.1694 0.6313 -0.0422 0.488 Uiso 0.286(5) 1 calc PR A 2
H50C H 0.1462 0.5442 -0.0255 0.488 Uiso 0.286(5) 1 calc PR A 2

loop_
_atom_site_aniso_label
_atom_site_aniso_U_11
_atom_site_aniso_U_22
_atom_site_aniso_U_33
_atom_site_aniso_U_23
_atom_site_aniso_U_13
_atom_site_aniso_U_12
C1 0.047(3) 0.031(2) 0.043(3) 0.0015(19) 0.019(2) 0.0038(19)
O1 0.100(3) 0.0410(18) 0.057(2) -0.0068(16) 0.046(2) 0.0027(18)
C2 0.046(3) 0.028(2) 0.039(3) -0.0038(18) 0.016(2) -0.0011(18)
C3 0.042(3) 0.037(2) 0.047(3) 0.002(2) 0.018(2) -0.0001(19)
C4 0.042(3) 0.033(2) 0.050(3) 0.010(2) 0.013(2) 0.0089(19)
C5 0.043(3) 0.029(2) 0.037(2) 0.0048(17) 0.014(2) 0.0022(18)
C6 0.038(3) 0.044(3) 0.069(3) 0.018(2) 0.024(2) 0.011(2)
C7 0.050(3) 0.041(2) 0.064(3) 0.019(2) 0.026(3) 0.013(2)
N1 0.038(2) 0.0308(18) 0.049(2) 0.0066(16) 0.0168(18) 0.0061(15)
C8 0.037(2) 0.030(2) 0.037(2) 0.0022(17) 0.0063(19) 0.0045(18)
O2 0.052(2) 0.0340(16) 0.056(2) 0.0031(14) 0.0197(17) 0.0079(14)
C9 0.041(2) 0.028(2) 0.035(2) -0.0005(17) 0.0054(19) -0.0008(18)
C10 0.052(3) 0.029(2) 0.039(3) -0.0036(18) 0.006(2) 0.0003(19)
C11 0.055(3) 0.027(2) 0.041(3) 0.0021(18) 0.009(2) -0.0035(19)
C12 0.053(3) 0.034(2) 0.037(3) 0.0069(19) 0.006(2) -0.006(2)
C13 0.042(3) 0.033(2) 0.034(2) 0.0023(18) 0.0051(19) 0.0018(18)
C14 0.044(3) 0.027(2) 0.039(2) 0.0028(18) 0.007(2) -0.0004(18)
C15 0.050(3) 0.037(2) 0.039(3) 0.0077(19) 0.010(2) 0.002(2)
O3 0.078(3) 0.0475(19) 0.054(2) 0.0180(17) 0.0320(19) 0.0118(17)
N2 0.055(2) 0.038(2) 0.038(2) 0.0090(17) 0.0191(19) 0.0061(17)
C16 0.044(3) 0.034(2) 0.045(3) 0.0034(19) 0.013(2) 0.0017(19)
C17 0.068(3) 0.046(3) 0.046(3) 0.013(2) 0.024(3) 0.012(2)
C18 0.059(3) 0.048(3) 0.043(3) 0.009(2) 0.021(2) 0.006(2)
C19 0.040(2) 0.036(2) 0.043(3) 0.0000(19) 0.015(2) -0.0024(19)
C20 0.057(3) 0.037(2) 0.043(3) 0.008(2) 0.016(2) 0.006(2)
C21 0.059(3) 0.038(2) 0.039(3) 0.0023(19) 0.019(2) 0.004(2)
C22 0.037(3) 0.047(3) 0.040(3) 0.004(2) 0.012(2) 0.000(2)
O4 0.0391(19) 0.066(2) 0.059(2) -0.0006(17) 0.0221(16) -0.0108(16)
N3 0.043(2) 0.040(2) 0.056(3) 0.0051(18) 0.0240(19) 0.0088(17)
C23 0.053(3) 0.062(3) 0.086(4) 0.005(3) 0.035(3) 0.020(3)
C24 0.045(3) 0.032(2) 0.043(3) -0.0017(18) 0.021(2) 0.0039(19)
C25 0.055(3) 0.038(2) 0.043(3) 0.004(2) 0.019(2) 0.001(2)
C26 0.050(3) 0.042(2) 0.038(3) 0.006(2) 0.010(2) 0.002(2)
C27 0.045(3) 0.032(2) 0.038(3) -0.0015(18) 0.014(2) 0.0001(18)
C28 0.047(3) 0.031(2) 0.032(2) 0.0024(17) 0.013(2) 0.0025(18)
C29 0.040(3) 0.035(2) 0.044(3) 0.0020(19) 0.013(2) 0.0057(19)
O5 0.0453(18) 0.0435(17) 0.0359(17) 0.0095(14) 0.0067(14) -0.0013(14)
C30 0.034(2) 0.052(3) 0.039(3) 0.009(2) 0.007(2) 0.008(2)
C31 0.038(2) 0.043(2) 0.043(3) 0.004(2) 0.010(2) 0.013(2)
O6 0.0445(18) 0.0368(16) 0.0390(18) 0.0054(13) 0.0144(14) 0.0117(13)
C32 0.044(3) 0.045(2) 0.034(3) 0.0045(19) 0.007(2) 0.015(2)
C33 0.041(3) 0.048(3) 0.038(3) -0.002(2) 0.007(2) 0.009(2)
O7 0.0358(17) 0.0469(18) 0.0396(18) -0.0071(14) 0.0060(14) 0.0129(13)
C34 0.035(2) 0.029(2) 0.037(2) 0.0002(17) 0.0129(19) 0.0013(17)
C35 0.042(2) 0.031(2) 0.032(2) 0.0006(17) 0.0130(19) -0.0010(18)
O8 0.0426(18) 0.0494(18) 0.0373(18) -0.0084(14) 0.0048(14) 0.0074(14)
C36 0.035(2) 0.041(2) 0.039(3) 0.0024(19) 0.0063(19) 0.0015(18)
C37 0.040(3) 0.041(2) 0.043(3) -0.003(2) 0.006(2) -0.006(2)
O9 0.0484(19) 0.0390(16) 0.0374(18) -0.0073(13) 0.0136(14) -0.0065(14)
C38 0.042(3) 0.046(3) 0.036(3) -0.007(2) 0.006(2) 0.000(2)
C39 0.043(3) 0.048(3) 0.033(2) -0.001(2) 0.004(2) -0.001(2)
O10 0.0442(18) 0.0462(17) 0.0372(18) 0.0087(14) 0.0052(14) -0.0036(14)
C40 0.040(2) 0.032(2) 0.033(2) 0.0015(17) 0.0105(19) 0.0027(18)
C41 0.038(2) 0.0266(19) 0.034(2) 0.0001(17) 0.0148(19) 0.0008(17)
C42 0.036(2) 0.033(2) 0.041(3) 0.0027(18) 0.015(2) 0.0040(18)
C43 0.033(2) 0.043(2) 0.037(2) 0.0049(19) 0.0092(19) 0.0046(19)
N4 0.045(2) 0.0319(18) 0.035(2) 0.0018(15) 0.0211(17) 0.0023(15)
C44 0.050(3) 0.039(2) 0.035(2) 0.0080(19) 0.018(2) -0.002(2)
O11 0.042(2) 0.049(2) 0.067(2) 0.0094(17) 0.0206(18) 0.0039(16)
O12 0.143(8) 0.272(13) 0.237(12) 0.044(10) -0.005(7) -0.048(8)
S1 0.211(6) 0.157(4) 0.153(4) 0.000 -0.099(4) 0.000
C45 0.138(8) 0.109(6) 0.146(9) 0.044(6) -0.056(7) -0.057(6)
O13 0.079(9) 0.096(7) 0.121(14) 0.010(6) -0.007(7) -0.009(6)
O14 0.094(4) 0.059(3) 0.147(5) -0.022(3) -0.006(3) -0.016(2)
S2 0.0853(19) 0.0658(15) 0.207(4) -0.0581(19) 0.087(2) -0.0281(13)
C47 0.134(7) 0.057(4) 0.093(6) -0.004(4) -0.022(5) 0.007(4)
C48 0.253(17) 0.107(9) 0.52(3) 0.024(14) -0.127(19) -0.058(11)
S3 0.070(4) 0.067(4) 0.090(4) 0.015(3) 0.031(3) -0.003(3)
C49 0.134(7) 0.057(4) 0.093(6) -0.004(4) -0.022(5) 0.007(4)
C50 0.253(17) 0.107(9) 0.52(3) 0.024(14) -0.127(19) -0.058(11)

loop_
_atom_type_symbol
_atom_type_description
_atom_type_scat_dispersion_real
_atom_type_scat_dispersion_imag
_atom_type_scat_source
C C 0.0033 0.0016 'International Tables Vol C Tables 4.2.6.8 and 6.1.1.4'
H H 0.0000 0.0000 'International Tables Vol C Tables 4.2.6.8 and 6.1.1.4'
N N 0.0061 0.0033 'International Tables Vol C Tables 4.2.6.8 and 6.1.1.4'
O O 0.0106 0.0060 'International Tables Vol C Tables 4.2.6.8 and 6.1.1.4'
S S 0.1246 0.1234 'International Tables Vol C Tables 4.2.6.8 and 6.1.1.4'

loop_
_geom_angle_atom_site_label_1
_geom_angle_atom_site_label_2
_geom_angle_atom_site_label_3
_geom_angle
_geom_angle_site_symmetry_1
_geom_angle_site_symmetry_3
O1 C1 N4 122.5(4) . .
O1 C1 C2 120.4(4) . .
N4 C1 C2 117.1(4) . .
C7 C2 C3 118.3(4) . .
C7 C2 C1 122.9(4) . .
C3 C2 C1 118.6(4) . .
C4 C3 C2 121.8(4) . .
C4 C3 H3 119.1 . .
C2 C3 H3 119.1 . .
C3 C4 C5 119.3(4) . .
C3 C4 H4 120.4 . .
C5 C4 H4 120.4 . .
C6 C5 C4 119.2(4) . .
C6 C5 N1 117.5(4) . .
C4 C5 N1 123.3(4) . .
C7 C6 C5 120.7(4) . .
C7 C6 H6 119.6 . .
C5 C6 H6 119.6 . .
C2 C7 C6 120.6(4) . .
C2 C7 H7 119.7 . .
C6 C7 H7 119.7 . .
C8 N1 C5 127.5(4) . .
C8 N1 H1N 115(3) . .
C5 N1 H1N 117(3) . .
O2 C8 N1 123.9(4) . .
O2 C8 C9 121.4(4) . .
N1 C8 C9 114.7(4) . .
C14 C9 C10 119.4(4) . .
C14 C9 C8 122.1(4) . .
C10 C9 C8 118.6(4) . .
C11 C10 C9 120.0(4) . .
C11 C10 H10 120.0 . .
C9 C10 H10 120.0 . .
C12 C11 C10 120.0(4) . .
C12 C11 H11 120.0 . .
C10 C11 H11 120.0 . .
C11 C12 C13 120.4(4) . .
C11 C12 H12 119.8 . .
C13 C12 H12 119.8 . .
C14 C13 C12 119.0(4) . .
C14 C13 C15 122.3(4) . .
C12 C13 C15 118.7(4) . .
C9 C14 C13 121.2(4) . .
C9 C14 H14 119.4 . .
C13 C14 H14 119.4 . .
O3 C15 N2 122.8(4) . .
O3 C15 C13 121.3(4) . .
N2 C15 C13 115.9(4) . .
C15 N2 C16 128.5(4) . .
C15 N2 H2N 114(4) . .
C16 N2 H2N 117(4) . .
C17 C16 C21 119.5(4) . .
C17 C16 N2 124.2(4) . .
C21 C16 N2 116.4(4) . .
C16 C17 C18 119.5(4) . .
C16 C17 H17 120.3 . .
C18 C17 H17 120.3 . .
C17 C18 C19 121.7(4) . .
C17 C18 H18 119.2 . .
C19 C18 H18 119.2 . .
C18 C19 C20 117.9(4) . .
C18 C19 C22 120.4(4) . .
C20 C19 C22 121.3(4) . .
C21 C20 C19 121.3(4) . .
C21 C20 H20 119.4 . .
C19 C20 H20 119.4 . .
C20 C21 C16 120.1(4) . .
C20 C21 H21 119.9 . .
C16 C21 H21 119.9 . .
O4 C22 N3 121.0(4) . .
O4 C22 C19 120.0(4) . .
N3 C22 C19 118.7(4) . .
C22 N3 C24 122.7(4) . .
C22 N3 C23 119.2(4) . .
C24 N3 C23 117.4(4) . .
N3 C23 H23A 109.5 . .
N3 C23 H23B 109.5 . .
H23A C23 H23B 109.5 . .
N3 C23 H23C 109.5 . .
H23A C23 H23C 109.5 . .
H23B C23 H23C 109.5 . .
C25 C24 C29 120.0(4) . .
C25 C24 N3 120.9(4) . .
C29 C24 N3 119.1(4) . .
C24 C25 C26 119.9(4) . .
C24 C25 H25 120.0 . .
C26 C25 H25 120.0 . .
C27 C26 C25 120.7(5) . .
C27 C26 H26 119.6 . .
C25 C26 H26 119.6 . .
O10 C27 C26 125.1(4) . .
O10 C27 C28 115.6(4) . .
C26 C27 C28 119.3(4) . .
O5 C28 C29 124.6(4) . .
O5 C28 C27 115.5(4) . .
C29 C28 C27 119.8(4) . .
C28 C29 C24 120.2(4) . .
C28 C29 H29 119.9 . .
C24 C29 H29 119.9 . .
C28 O5 C30 116.6(3) . .
O5 C30 C31 109.1(4) . .
O5 C30 H30A 109.9 . .
C31 C30 H30A 109.9 . .
O5 C30 H30B 109.9 . .
C31 C30 H30B 109.9 . .
H30A C30 H30B 108.3 . .
O6 C31 C30 109.8(3) . .
O6 C31 H31A 109.7 . .
C30 C31 H31A 109.7 . .
O6 C31 H31B 109.7 . .
C30 C31 H31B 109.7 . .
H31A C31 H31B 108.2 . .
C31 O6 C32 110.8(3) . .
O6 C32 C33 109.7(4) . .
O6 C32 H32A 109.7 . .
C33 C32 H32A 109.7 . .
O6 C32 H32B 109.7 . .
C33 C32 H32B 109.7 . .
H32A C32 H32B 108.2 . .
O7 C33 C32 108.5(4) . .
O7 C33 H33A 110.0 . .
C32 C33 H33A 110.0 . .
O7 C33 H33B 110.0 . .
C32 C33 H33B 110.0 . .
H33A C33 H33B 108.4 . .
C34 O7 C33 116.8(3) . .
O7 C34 C40 124.9(4) . .
O7 C34 C35 115.5(4) . .
C40 C34 C35 119.5(4) . .
O8 C35 C43 126.3(4) . .
O8 C35 C34 114.7(4) . .
C43 C35 C34 119.0(4) . .
C35 O8 C36 117.3(3) . .
O8 C36 C37 108.3(3) . .
O8 C36 H36A 110.0 . .
C37 C36 H36A 110.0 . .
O8 C36 H36B 110.0 . .
C37 C36 H36B 110.0 . .
H36A C36 H36B 108.4 . .
O9 C37 C36 109.2(3) . .
O9 C37 H37A 109.8 . .
C36 C37 H37A 109.8 . .
O9 C37 H37B 109.8 . .
C36 C37 H37B 109.8 . .
H37A C37 H37B 108.3 . .
C38 O9 C37 113.1(3) . .
O9 C38 C39 109.6(4) . .
O9 C38 H38A 109.8 . .
C39 C38 H38A 109.8 . .
O9 C38 H38B 109.8 . .
C39 C38 H38B 109.8 . .
H38A C38 H38B 108.2 . .
O10 C39 C38 107.5(4) . .
O10 C39 H39A 110.2 . .
C38 C39 H39A 110.2 . .
O10 C39 H39B 110.2 . .
C38 C39 H39B 110.2 . .
H39A C39 H39B 108.5 . .
C27 O10 C39 117.4(3) . .
C34 C40 C41 120.2(4) . .
C34 C40 H40 119.9 . .
C41 C40 H40 119.9 . .
C42 C41 C40 120.0(4) . .
C42 C41 N4 120.4(4) . .
C40 C41 N4 119.3(4) . .
C41 C42 C43 120.0(4) . .
C41 C42 H42 120.0 . .
C43 C42 H42 120.0 . .
C35 C43 C42 121.1(4) . .
C35 C43 H43 119.4 . .
C42 C43 H43 119.4 . .
C1 N4 C41 124.3(3) . .
C1 N4 C44 117.9(3) . .
C41 N4 C44 115.8(3) . .
N4 C44 H44A 109.5 . .
N4 C44 H44B 109.5 . .
H44A C44 H44B 109.5 . .
N4 C44 H44C 109.5 . .
H44A C44 H44C 109.5 . .
H44B C44 H44C 109.5 . .
H11A O11 H11B 107(5) . .
H12A O12 H12B 107(3) . .
O13 S1 O13 48.5(9) . 2
O13 S1 C45 127.7(7) . .
O13 S1 C45 120.4(7) 2 .
O13 S1 C45 120.4(7) . 2
O13 S1 C45 127.7(7) 2 2
C45 S1 C45 104.4(7) . 2
S1 C45 H45A 109.5 . .
S1 C45 H45B 109.5 . .
H45A C45 H45B 109.5 . .
S1 C45 H45C 109.5 . .
H45A C45 H45C 109.5 . .
H45B C45 H45C 109.5 . .
O13 O13 S1 65.7(5) 2 .
S2 O14 S3 59.7(3) . .
O14 S2 C48 91.8(5) . .
O14 S2 C47 109.9(3) . .
C48 S2 C47 93.3(5) . .
S2 C47 H47A 109.5 . .
S2 C47 H47B 109.5 . .
H47A C47 H47B 109.5 . .
S2 C47 H47C 109.5 . .
H47A C47 H47C 109.5 . .
H47B C47 H47C 109.5 . .
S2 C48 H48A 109.5 . .
S2 C48 H48B 109.5 . .
H48A C48 H48B 109.5 . .
S2 C48 H48C 109.5 . .
H48A C48 H48C 109.5 . .
H48B C48 H48C 109.5 . .
O14 S3 C49 109.9(3) . .
O14 S3 C50 91.6(5) . .
C49 S3 C50 93.5(5) . .
S3 C49 H49A 109.5 . .
S3 C49 H49B 109.5 . .
H49A C49 H49B 109.5 . .
S3 C49 H49C 109.5 . .
H49A C49 H49C 109.5 . .
H49B C49 H49C 109.5 . .
S3 C50 H50A 109.5 . .
S3 C50 H50B 109.5 . .
H50A C50 H50B 109.5 . .
S3 C50 H50C 109.5 . .
H50A C50 H50C 109.5 . .
H50B C50 H50C 109.5 . .

loop_
_geom_bond_atom_site_label_1
_geom_bond_atom_site_label_2
_geom_bond_distance
_geom_bond_site_symmetry_2
C1 O1 1.224(5) .
C1 N4 1.356(5) .
C1 C2 1.497(6) .
C2 C7 1.375(6) .
C2 C3 1.382(6) .
C3 C4 1.378(6) .
C3 H3 0.9400 .
C4 C5 1.386(6) .
C4 H4 0.9400 .
C5 C6 1.380(6) .
C5 N1 1.412(5) .
C6 C7 1.379(6) .
C6 H6 0.9400 .
C7 H7 0.9400 .
N1 C8 1.368(5) .
N1 H1N 0.84(5) .
C8 O2 1.213(5) .
C8 C9 1.496(6) .
C9 C14 1.382(6) .
C9 C10 1.394(6) .
C10 C11 1.384(6) .
C10 H10 0.9400 .
C11 C12 1.385(6) .
C11 H11 0.9400 .
C12 C13 1.392(6) .
C12 H12 0.9400 .
C13 C14 1.380(6) .
C13 C15 1.499(6) .
C14 H14 0.9400 .
C15 O3 1.220(5) .
C15 N2 1.352(6) .
N2 C16 1.420(6) .
N2 H2N 0.75(5) .
C16 C17 1.379(7) .
C16 C21 1.397(6) .
C17 C18 1.383(7) .
C17 H17 0.9400 .
C18 C19 1.382(6) .
C18 H18 0.9400 .
C19 C20 1.392(6) .
C19 C22 1.480(6) .
C20 C21 1.365(6) .
C20 H20 0.9400 .
C21 H21 0.9400 .
C22 O4 1.238(5) .
C22 N3 1.347(6) .
N3 C24 1.443(6) .
N3 C23 1.454(6) .
C23 H23A 0.9700 .
C23 H23B 0.9700 .
C23 H23C 0.9700 .
C24 C25 1.365(7) .
C24 C29 1.398(6) .
C25 C26 1.394(7) .
C25 H25 0.9400 .
C26 C27 1.376(6) .
C26 H26 0.9400 .
C27 O10 1.368(5) .
C27 C28 1.401(6) .
C28 O5 1.366(5) .
C28 C29 1.378(6) .
C29 H29 0.9400 .
O5 C30 1.426(5) .
C30 C31 1.492(6) .
C30 H30A 0.9800 .
C30 H30B 0.9800 .
C31 O6 1.412(5) .
C31 H31A 0.9800 .
C31 H31B 0.9800 .
O6 C32 1.415(5) .
C32 C33 1.499(6) .
C32 H32A 0.9800 .
C32 H32B 0.9800 .
C33 O7 1.433(5) .
C33 H33A 0.9800 .
C33 H33B 0.9800 .
O7 C34 1.362(5) .
C34 C40 1.379(6) .
C34 C35 1.415(6) .
C35 O8 1.363(5) .
C35 C43 1.376(6) .
O8 C36 1.439(5) .
C36 C37 1.478(6) .
C36 H36A 0.9800 .
C36 H36B 0.9800 .
C37 O9 1.415(5) .
C37 H37A 0.9800 .
C37 H37B 0.9800 .
O9 C38 1.410(5) .
C38 C39 1.487(6) .
C38 H38A 0.9800 .
C38 H38B 0.9800 .
C39 O10 1.431(5) .
C39 H39A 0.9800 .
C39 H39B 0.9800 .
C40 C41 1.397(6) .
C40 H40 0.9400 .
C41 C42 1.370(6) .
C41 N4 1.434(5) .
C42 C43 1.383(6) .
C42 H42 0.9400 .
C43 H43 0.9400 .
N4 C44 1.467(5) .
C44 H44A 0.9700 .
C44 H44B 0.9700 .
C44 H44C 0.9700 .
O11 H11A 0.91(6) .
O11 H11B 0.97(6) .
O12 H12A 1.02(2) .
O12 H12B 1.02(2) .
S1 O13 1.333(11) .
S1 O13 1.333(11) 2
S1 C45 1.675(9) .
S1 C45 1.675(9) 2
C45 H45A 0.9700 .
C45 H45B 0.9700 .
C45 H45C 0.9700 .
O13 O13 1.10(2) 2
O14 S2 1.547(5) .
O14 S3 1.552(5) .
S2 C48 1.639(6) .
S2 C47 1.639(6) .
C47 H47A 0.9700 .
C47 H47B 0.9700 .
C47 H47C 0.9700 .
C48 H48A 0.9700 .
C48 H48B 0.9700 .
C48 H48C 0.9700 .
S3 C49 1.637(6) .
S3 C50 1.640(6) .
C49 H49A 0.97 .
C49 H49B 0.97 .
C49 H49C 0.97 .
C50 H50A 0.97 .
C50 H50B 0.97 .
C50 H50C 0.97 .
